data_7219619
loop_
_publ_author_name
'Koorathota, Suman'
'Thennarasu, Sathiah'

_publ_section_title
;
 Base Catalysed Domino and Self-domino Michael-Aldol Reactions: One-pot
 Synthesis of Dispirocyclopentaneoxindoles Containing Multiple Chiral
 Stereocenters
;
_journal_name_full 'RSC Adv.'
_journal_paper_doi 10.1039/C5RA00283D
_journal_year 2015
_chemical_formula_moiety 'C49 H34 Cl N O4'
_chemical_formula_sum 'C49 H34 Cl N O4'
_chemical_formula_weight 736.22
_chemical_name_systematic KSH
_space_group_IT_number 2
_symmetry_cell_setting triclinic
_symmetry_space_group_name_Hall '-P 1'
_symmetry_space_group_name_H-M 'P -1'
_atom_sites_solution_hydrogens geom
_atom_sites_solution_primary direct
_atom_sites_solution_secondary difmap
_audit_creation_method SHELXL-97
_audit_update_record
;
2015-01-01 deposited with the CCDC.
2015-02-19 downloaded from the CCDC.
;
_cell_angle_alpha 91.701(5)
_cell_angle_beta 90.533(5)
_cell_angle_gamma 98.252(5)
_cell_formula_units_Z 2
_cell_length_a 8.890(5)
_cell_length_b 10.257(5)
_cell_length_c 20.323(5)
_cell_measurement_temperature 293(2)
_cell_volume 1833.0(14)
_computing_structure_refinement 'SHELXL-97 (Sheldrick, 1997)'
_diffrn_ambient_temperature 293(2)
_diffrn_measured_fraction_theta_full 0.989
_diffrn_measured_fraction_theta_max 0.989
_diffrn_radiation_monochromator graphite
_diffrn_radiation_source 'fine-focus sealed tube'
_diffrn_radiation_type MoK\a
_diffrn_radiation_wavelength 0.71073
_diffrn_reflns_av_R_equivalents 0.0233
_diffrn_reflns_av_sigmaI/netI 0.0207
_diffrn_reflns_limit_h_max 11
_diffrn_reflns_limit_h_min -10
_diffrn_reflns_limit_k_max 12
_diffrn_reflns_limit_k_min -12
_diffrn_reflns_limit_l_max 25
_diffrn_reflns_limit_l_min -25
_diffrn_reflns_number 27769
_diffrn_reflns_theta_full 26.61
_diffrn_reflns_theta_max 26.61
_diffrn_reflns_theta_min 2.01
_exptl_absorpt_coefficient_mu 0.154
_exptl_absorpt_correction_T_max 0.9848
_exptl_absorpt_correction_T_min 0.9698
_exptl_absorpt_correction_type multi-scan
_exptl_absorpt_process_details '(<i>SADABS</i>; Bruker, 2008)'
_exptl_crystal_colour COLORLESS
_exptl_crystal_density_diffrn 1.334
_exptl_crystal_density_method 'not measured'
_exptl_crystal_F_000 768
_exptl_crystal_size_max 0.20
_exptl_crystal_size_mid 0.15
_exptl_crystal_size_min 0.10
_refine_diff_density_max 0.261
_refine_diff_density_min -0.251
_refine_diff_density_rms 0.034
_refine_ls_extinction_method none
_refine_ls_goodness_of_fit_ref 1.013
_refine_ls_hydrogen_treatment mixed
_refine_ls_matrix_type full
_refine_ls_number_parameters 497
_refine_ls_number_reflns 7610
_refine_ls_number_restraints 0
_refine_ls_restrained_S_all 1.013
_refine_ls_R_factor_all 0.0506
_refine_ls_R_factor_gt 0.0395
_refine_ls_shift/su_max 0.001
_refine_ls_shift/su_mean 0.000
_refine_ls_structure_factor_coef Fsqd
_refine_ls_weighting_details 'calc w=1/[\s^2^(Fo^2^)+(0.0666P)^2^+0.3762P] where P=(Fo^2^+2Fc^2^)/3'
_refine_ls_weighting_scheme calc
_refine_ls_wR_factor_gt 0.1103
_refine_ls_wR_factor_ref 0.1189
_reflns_number_gt 6162
_reflns_number_total 7610
_reflns_threshold_expression >2sigma(I)
_cod_data_source_file c5ra00283d2.cif
_cod_data_source_block fin
_cod_depositor_comments
;
The following automatic conversions were performed:

'_symmetry_cell_setting' value 'Triclinic' changed to 'triclinic'
according to
/usr/data/users/saulius/crontab/automatic-downloads/rss-feeds/RSC/lib/dictionaries/cif_core.dic
dictionary named 'cif_core.dic' version 2.4.2 from 2011-04-26.

'_exptl_absorpt_correction_type' value 'Multi-Scan' changed to
'multi-scan' according to
/usr/data/users/saulius/crontab/automatic-downloads/rss-feeds/RSC/lib/dictionaries/cif_core.dic
dictionary named 'cif_core.dic' version 2.4.2 from 2011-04-26.

Automatic conversion script
Id: cif_fix_values 3008 2015-01-20 13:52:24Z robertas 
;
_cod_database_code 7219619

loop_
_symmetry_equiv_pos_as_xyz
'x, y, z'
'-x, -y, -z'

loop_
_atom_site_label
_atom_site_type_symbol
_atom_site_fract_x
_atom_site_fract_y
_atom_site_fract_z
_atom_site_U_iso_or_equiv
_atom_site_adp_type
_atom_site_occupancy
_atom_site_symmetry_multiplicity
_atom_site_calc_flag
_atom_site_refinement_flags
C1 C 0.72967(17) -0.27218(13) 0.83736(7) 0.0383(3) Uani 1 1 d .
C2 C 0.60227(17) -0.38027(14) 0.83320(8) 0.0422(3) Uani 1 1 d .
C3 C 0.5781(2) -0.50290(15) 0.86063(10) 0.0544(4) Uani 1 1 d .
H3 H 0.6484 -0.5295 0.8896 0.065 Uiso 1 1 calc R
C4 C 0.4428(2) -0.58614(16) 0.84302(11) 0.0640(5) Uani 1 1 d .
H4 H 0.4256 -0.6700 0.8601 0.077 Uiso 1 1 calc R
C5 C 0.3362(2) -0.54826(16) 0.80187(10) 0.0597(5) Uani 1 1 d .
H5 H 0.2497 -0.6075 0.7909 0.072 Uiso 1 1 calc R
C6 C 0.35392(18) -0.42089(15) 0.77550(8) 0.0483(4) Uani 1 1 d .
C7 C 0.25056(19) -0.36484(17) 0.73568(9) 0.0552(4) Uani 1 1 d .
H7 H 0.1577 -0.4138 0.7235 0.066 Uiso 1 1 calc R
C8 C 0.28673(18) -0.23910(17) 0.71507(8) 0.0511(4) Uani 1 1 d .
H8 H 0.2159 -0.2031 0.6900 0.061 Uiso 1 1 calc R
C9 C 0.42896(17) -0.16067(15) 0.73049(7) 0.0422(3) Uani 1 1 d .
H9 H 0.4513 -0.0758 0.7150 0.051 Uiso 1 1 calc R
C10 C 0.53172(16) -0.21224(13) 0.76832(7) 0.0355(3) Uani 1 1 d .
C11 C 0.49208(17) -0.34059(13) 0.79159(7) 0.0395(3) Uani 1 1 d .
C12 C 0.69177(15) -0.15969(12) 0.79327(7) 0.0327(3) Uani 1 1 d .
C13 C 0.81170(15) -0.13934(13) 0.73763(7) 0.0351(3) Uani 1 1 d .
H13A H 0.8625 -0.2165 0.7322 0.042 Uiso 1 1 calc R
H13B H 0.7631 -0.1243 0.6962 0.042 Uiso 1 1 calc R
C14 C 0.92575(15) -0.01902(13) 0.75880(6) 0.0328(3) Uani 1 1 d .
C15 C 1.02685(15) 0.04036(13) 0.70414(7) 0.0345(3) Uani 1 1 d .
C16 C 0.98184(17) 0.03104(16) 0.63837(7) 0.0460(4) Uani 1 1 d .
H16 H 0.8838 -0.0079 0.6269 0.055 Uiso 1 1 calc R
C17 C 1.08064(18) 0.07883(17) 0.58963(8) 0.0492(4) Uani 1 1 d .
H17 H 1.0474 0.0713 0.5460 0.059 Uiso 1 1 calc R
C18 C 1.22817(16) 0.13770(15) 0.60431(7) 0.0413(3) Uani 1 1 d .
C19 C 1.27073(17) 0.15182(16) 0.67045(8) 0.0455(4) Uani 1 1 d .
H19 H 1.3672 0.1944 0.6821 0.055 Uiso 1 1 calc R
C20 C 1.17255(16) 0.10381(15) 0.71919(7) 0.0413(3) Uani 1 1 d .
H20 H 1.2045 0.1141 0.7630 0.050 Uiso 1 1 calc R
C21 C 1.33603(17) 0.18077(17) 0.55114(8) 0.0456(4) Uani 1 1 d .
C22 C 1.3405(2) 0.1023(2) 0.49420(9) 0.0568(4) Uani 1 1 d .
H22 H 1.2745 0.0235 0.4894 0.068 Uiso 1 1 calc R
C23 C 1.4417(2) 0.1402(2) 0.44480(10) 0.0716(6) Uani 1 1 d .
H23 H 1.4429 0.0874 0.4069 0.086 Uiso 1 1 calc R
C24 C 1.5406(2) 0.2557(3) 0.45151(11) 0.0792(7) Uani 1 1 d .
H24 H 1.6090 0.2809 0.4183 0.095 Uiso 1 1 calc R
C25 C 1.5384(2) 0.3340(2) 0.50746(11) 0.0753(6) Uani 1 1 d .
H25 H 1.6058 0.4120 0.5121 0.090 Uiso 1 1 calc R
C26 C 1.4359(2) 0.29717(19) 0.55705(9) 0.0582(4) Uani 1 1 d .
H26 H 1.4343 0.3512 0.5945 0.070 Uiso 1 1 calc R
C27 C 0.81859(14) 0.07522(12) 0.79028(6) 0.0307(3) Uani 1 1 d .
C28 C 0.89911(14) 0.19421(13) 0.82792(6) 0.0318(3) Uani 1 1 d .
C29 C 0.98682(16) 0.20514(14) 0.88471(7) 0.0376(3) Uani 1 1 d .
H29 H 1.0084 0.1307 0.9059 0.045 Uiso 1 1 calc R
C30 C 1.04200(16) 0.33111(16) 0.90928(7) 0.0423(3) Uani 1 1 d .
C31 C 1.01231(17) 0.44289(15) 0.87898(8) 0.0453(4) Uani 1 1 d .
H31 H 1.0501 0.5256 0.8971 0.054 Uiso 1 1 calc R
C32 C 0.92590(16) 0.43238(14) 0.82129(8) 0.0408(3) Uani 1 1 d .
H32 H 0.9065 0.5071 0.7997 0.049 Uiso 1 1 calc R
C33 C 0.86962(15) 0.30746(13) 0.79690(7) 0.0342(3) Uani 1 1 d .
C34 C 0.73518(15) 0.13920(13) 0.73566(7) 0.0336(3) Uani 1 1 d .
C35 C 0.71147(18) 0.36355(15) 0.70011(8) 0.0452(4) Uani 1 1 d .
H35A H 0.6627 0.4229 0.7281 0.054 Uiso 1 1 calc R
H35B H 0.6333 0.3137 0.6722 0.054 Uiso 1 1 calc R
C36 C 0.82342(18) 0.44469(14) 0.65706(7) 0.0427(3) Uani 1 1 d .
C37 C 0.9567(2) 0.40304(18) 0.63681(9) 0.0559(4) Uani 1 1 d .
H37 H 0.9823 0.3239 0.6514 0.067 Uiso 1 1 calc R
C38 C 1.0528(3) 0.4786(2) 0.59476(10) 0.0739(6) Uani 1 1 d .
H38 H 1.1425 0.4497 0.5813 0.089 Uiso 1 1 calc R
C39 C 1.0171(3) 0.5946(2) 0.57300(10) 0.0812(7) Uani 1 1 d .
H39 H 1.0826 0.6452 0.5451 0.097 Uiso 1 1 calc R
C40 C 0.8848(3) 0.6367(2) 0.59224(11) 0.0794(7) Uani 1 1 d .
H40 H 0.8598 0.7155 0.5769 0.095 Uiso 1 1 calc R
C41 C 0.7875(2) 0.56264(16) 0.63441(9) 0.0602(5) Uani 1 1 d .
H41 H 0.6980 0.5922 0.6475 0.072 Uiso 1 1 calc R
C42 C 0.71492(14) -0.02288(12) 0.83225(6) 0.0307(3) Uani 1 1 d .
H42 H 0.7736 -0.0352 0.8721 0.037 Uiso 1 1 calc R
C43 C 0.56736(15) 0.01991(13) 0.85536(7) 0.0343(3) Uani 1 1 d .
C44 C 0.47620(16) -0.06635(14) 0.90275(7) 0.0370(3) Uani 1 1 d .
C45 C 0.31910(18) -0.0744(2) 0.90082(9) 0.0566(4) Uani 1 1 d .
H45 H 0.2732 -0.0232 0.8718 0.068 Uiso 1 1 calc R
C46 C 0.2307(2) -0.1577(2) 0.94167(11) 0.0751(6) Uani 1 1 d .
H46 H 0.1253 -0.1636 0.9396 0.090 Uiso 1 1 calc R
C47 C 0.2976(2) -0.2321(2) 0.98539(10) 0.0715(6) Uani 1 1 d .
H47 H 0.2375 -0.2888 1.0126 0.086 Uiso 1 1 calc R
C48 C 0.4523(2) -0.22294(19) 0.98893(9) 0.0609(5) Uani 1 1 d .
H48 H 0.4973 -0.2721 1.0192 0.073 Uiso 1 1 calc R
C49 C 0.54229(18) -0.14089(16) 0.94764(8) 0.0452(4) Uani 1 1 d .
H49 H 0.6475 -0.1357 0.9500 0.054 Uiso 1 1 calc R
N1 N 0.77635(13) 0.27266(11) 0.74150(6) 0.0360(3) Uani 1 1 d .
O1 O 0.84985(13) -0.26860(10) 0.86694(6) 0.0496(3) Uani 1 1 d .
O2 O 1.02431(11) -0.05064(10) 0.80973(5) 0.0389(2) Uani 1 1 d .
H2 H 0.9853 -0.1177 0.8275 0.058 Uiso 1 1 calc R
O3 O 0.65304(11) 0.08340(10) 0.69237(5) 0.0429(2) Uani 1 1 d .
O4 O 0.52422(13) 0.11748(11) 0.83453(6) 0.0520(3) Uani 1 1 d .
Cl1 Cl 1.14863(6) 0.34617(5) 0.98213(2) 0.06756(15) Uani 1 1 d .

loop_
_atom_site_aniso_label
_atom_site_aniso_U_11
_atom_site_aniso_U_22
_atom_site_aniso_U_33
_atom_site_aniso_U_23
_atom_site_aniso_U_13
_atom_site_aniso_U_12
C1 0.0447(8) 0.0325(7) 0.0390(8) 0.0017(6) 0.0072(6) 0.0094(6)
C2 0.0458(8) 0.0322(7) 0.0494(9) 0.0034(6) 0.0156(7) 0.0071(6)
C3 0.0578(10) 0.0376(8) 0.0705(11) 0.0136(7) 0.0246(9) 0.0121(7)
C4 0.0655(12) 0.0314(8) 0.0956(15) 0.0121(8) 0.0388(11) 0.0038(8)
C5 0.0523(10) 0.0378(8) 0.0853(14) -0.0053(8) 0.0261(10) -0.0061(7)
C6 0.0452(9) 0.0395(8) 0.0563(10) -0.0069(7) 0.0165(7) -0.0060(6)
C7 0.0425(9) 0.0575(10) 0.0589(10) -0.0096(8) 0.0044(8) -0.0135(7)
C8 0.0402(8) 0.0606(10) 0.0489(9) -0.0009(8) -0.0031(7) -0.0038(7)
C9 0.0398(8) 0.0434(8) 0.0407(8) 0.0017(6) -0.0011(6) -0.0029(6)
C10 0.0356(7) 0.0324(7) 0.0366(7) -0.0039(5) 0.0042(6) -0.0005(5)
C11 0.0409(8) 0.0322(7) 0.0439(8) -0.0040(6) 0.0126(6) 0.0009(6)
C12 0.0345(7) 0.0286(6) 0.0344(7) 0.0006(5) 0.0013(5) 0.0025(5)
C13 0.0360(7) 0.0327(7) 0.0359(7) -0.0014(5) 0.0023(6) 0.0032(5)
C14 0.0311(7) 0.0348(7) 0.0321(7) 0.0001(5) -0.0006(5) 0.0040(5)
C15 0.0311(7) 0.0370(7) 0.0350(7) -0.0011(5) 0.0014(5) 0.0039(5)
C16 0.0352(8) 0.0613(10) 0.0373(8) -0.0021(7) -0.0010(6) -0.0061(7)
C17 0.0436(8) 0.0688(11) 0.0312(8) -0.0017(7) -0.0007(6) -0.0053(7)
C18 0.0361(7) 0.0491(8) 0.0379(8) 0.0030(6) 0.0036(6) 0.0025(6)
C19 0.0330(7) 0.0579(9) 0.0423(8) 0.0038(7) -0.0019(6) -0.0054(6)
C20 0.0372(7) 0.0513(8) 0.0328(7) 0.0004(6) -0.0028(6) -0.0022(6)
C21 0.0371(8) 0.0609(10) 0.0386(8) 0.0086(7) 0.0020(6) 0.0047(7)
C22 0.0525(10) 0.0706(11) 0.0456(9) -0.0011(8) 0.0073(7) 0.0037(8)
C23 0.0642(12) 0.1043(17) 0.0458(10) -0.0011(10) 0.0141(9) 0.0101(11)
C24 0.0608(12) 0.1207(19) 0.0529(12) 0.0167(12) 0.0199(9) -0.0025(12)
C25 0.0605(12) 0.0927(15) 0.0651(13) 0.0166(11) 0.0103(10) -0.0188(11)
C26 0.0515(10) 0.0711(12) 0.0476(10) 0.0060(8) 0.0042(8) -0.0070(8)
C27 0.0292(6) 0.0315(6) 0.0308(7) 0.0014(5) -0.0007(5) 0.0020(5)
C28 0.0293(6) 0.0329(7) 0.0322(7) -0.0001(5) 0.0040(5) 0.0005(5)
C29 0.0364(7) 0.0423(8) 0.0330(7) 0.0000(6) 0.0014(6) 0.0017(6)
C30 0.0364(7) 0.0527(9) 0.0348(8) -0.0081(6) 0.0018(6) -0.0017(6)
C31 0.0412(8) 0.0397(8) 0.0516(9) -0.0115(7) 0.0053(7) -0.0036(6)
C32 0.0365(7) 0.0316(7) 0.0536(9) -0.0002(6) 0.0048(6) 0.0020(6)
C33 0.0291(6) 0.0358(7) 0.0370(7) 0.0004(5) 0.0031(5) 0.0019(5)
C34 0.0295(6) 0.0354(7) 0.0352(7) 0.0043(5) 0.0024(5) 0.0010(5)
C35 0.0405(8) 0.0417(8) 0.0543(9) 0.0115(7) -0.0049(7) 0.0069(6)
C36 0.0528(9) 0.0367(7) 0.0366(8) 0.0023(6) -0.0079(6) -0.0002(6)
C37 0.0576(10) 0.0562(10) 0.0530(10) 0.0089(8) 0.0024(8) 0.0036(8)
C38 0.0700(13) 0.0926(16) 0.0560(12) 0.0109(11) 0.0122(10) -0.0019(11)
C39 0.1040(18) 0.0787(15) 0.0518(12) 0.0161(10) 0.0087(12) -0.0220(13)
C40 0.127(2) 0.0484(11) 0.0593(12) 0.0186(9) -0.0002(13) -0.0011(12)
C41 0.0849(13) 0.0412(9) 0.0547(10) 0.0071(7) -0.0017(9) 0.0087(8)
C42 0.0316(6) 0.0284(6) 0.0314(7) 0.0014(5) 0.0004(5) 0.0019(5)
C43 0.0347(7) 0.0325(7) 0.0354(7) -0.0017(5) 0.0006(5) 0.0047(5)
C44 0.0366(7) 0.0388(7) 0.0350(7) -0.0027(6) 0.0037(6) 0.0035(6)
C45 0.0374(8) 0.0778(12) 0.0549(10) 0.0157(9) 0.0026(7) 0.0060(8)
C46 0.0382(9) 0.1076(17) 0.0765(14) 0.0219(12) 0.0079(9) -0.0046(10)
C47 0.0648(12) 0.0799(14) 0.0666(13) 0.0228(11) 0.0239(10) -0.0058(10)
C48 0.0668(12) 0.0687(12) 0.0501(10) 0.0199(9) 0.0150(9) 0.0150(9)
C49 0.0429(8) 0.0526(9) 0.0415(8) 0.0058(7) 0.0075(6) 0.0105(7)
N1 0.0339(6) 0.0323(6) 0.0412(7) 0.0062(5) -0.0030(5) 0.0018(5)
O1 0.0501(6) 0.0440(6) 0.0559(7) 0.0111(5) -0.0060(5) 0.0096(5)
O2 0.0336(5) 0.0441(6) 0.0394(5) 0.0073(4) -0.0031(4) 0.0057(4)
O3 0.0416(6) 0.0431(6) 0.0416(6) 0.0017(4) -0.0110(4) -0.0017(4)
O4 0.0522(7) 0.0420(6) 0.0661(8) 0.0133(5) 0.0137(5) 0.0185(5)
Cl1 0.0732(3) 0.0773(3) 0.0469(3) -0.0138(2) -0.0197(2) -0.0026(2)

loop_
_atom_type_symbol
_atom_type_description
_atom_type_scat_dispersion_real
_atom_type_scat_dispersion_imag
_atom_type_scat_source
C C 0.0033 0.0016 'International Tables Vol C Tables 4.2.6.8 and 6.1.1.4'
H H 0.0000 0.0000 'International Tables Vol C Tables 4.2.6.8 and 6.1.1.4'
N N 0.0061 0.0033 'International Tables Vol C Tables 4.2.6.8 and 6.1.1.4'
O O 0.0106 0.0060 'International Tables Vol C Tables 4.2.6.8 and 6.1.1.4'
Cl Cl 0.1484 0.1585 'International Tables Vol C Tables 4.2.6.8 and 6.1.1.4'

loop_
_geom_angle_atom_site_label_1
_geom_angle_atom_site_label_2
_geom_angle_atom_site_label_3
_geom_angle
O1 C1 C2 128.00(14)
O1 C1 C12 123.38(13)
C2 C1 C12 108.53(13)
C3 C2 C11 120.20(15)
C3 C2 C1 132.71(16)
C11 C2 C1 107.09(13)
C2 C3 C4 117.45(18)
C2 C3 H3 121.3
C4 C3 H3 121.3
C5 C4 C3 122.41(16)
C5 C4 H4 118.8
C3 C4 H4 118.8
C4 C5 C6 121.57(16)
C4 C5 H5 119.2
C6 C5 H5 119.2
C11 C6 C7 116.48(15)
C11 C6 C5 115.31(17)
C7 C6 C5 128.21(16)
C8 C7 C6 120.10(15)
C8 C7 H7 120.0
C6 C7 H7 120.0
C7 C8 C9 122.51(16)
C7 C8 H8 118.7
C9 C8 H8 118.7
C10 C9 C8 118.83(15)
C10 C9 H9 120.6
C8 C9 H9 120.6
C9 C10 C11 118.62(13)
C9 C10 C12 133.29(13)
C11 C10 C12 108.09(12)
C2 C11 C6 122.94(14)
C2 C11 C10 113.67(13)
C6 C11 C10 123.39(15)
C10 C12 C1 102.46(11)
C10 C12 C13 113.72(11)
C1 C12 C13 108.73(11)
C10 C12 C42 117.32(11)
C1 C12 C42 111.25(11)
C13 C12 C42 103.35(10)
C14 C13 C12 106.53(11)
C14 C13 H13A 110.4
C12 C13 H13A 110.4
C14 C13 H13B 110.4
C12 C13 H13B 110.4
H13A C13 H13B 108.6
O2 C14 C15 106.73(11)
O2 C14 C13 110.94(11)
C15 C14 C13 114.84(11)
O2 C14 C27 107.38(10)
C15 C14 C27 115.00(11)
C13 C14 C27 101.77(11)
C16 C15 C20 117.46(13)
C16 C15 C14 122.75(12)
C20 C15 C14 119.76(12)
C17 C16 C15 121.02(14)
C17 C16 H16 119.5
C15 C16 H16 119.5
C16 C17 C18 121.61(14)
C16 C17 H17 119.2
C18 C17 H17 119.2
C17 C18 C19 117.17(13)
C17 C18 C21 120.97(14)
C19 C18 C21 121.85(14)
C20 C19 C18 121.29(14)
C20 C19 H19 119.4
C18 C19 H19 119.4
C19 C20 C15 121.34(14)
C19 C20 H20 119.3
C15 C20 H20 119.3
C26 C21 C22 118.36(15)
C26 C21 C18 121.47(15)
C22 C21 C18 120.17(15)
C23 C22 C21 120.76(18)
C23 C22 H22 119.6
C21 C22 H22 119.6
C24 C23 C22 120.2(2)
C24 C23 H23 119.9
C22 C23 H23 119.9
C23 C24 C25 119.83(18)
C23 C24 H24 120.1
C25 C24 H24 120.1
C24 C25 C26 120.3(2)
C24 C25 H25 119.9
C26 C25 H25 119.9
C21 C26 C25 120.54(19)
C21 C26 H26 119.7
C25 C26 H26 119.7
C28 C27 C34 101.88(11)
C28 C27 C42 114.82(11)
C34 C27 C42 114.73(11)
C28 C27 C14 115.19(11)
C34 C27 C14 110.11(11)
C42 C27 C14 100.61(10)
C29 C28 C33 119.87(12)
C29 C28 C27 131.31(12)
C33 C28 C27 108.79(12)
C28 C29 C30 117.86(14)
C28 C29 H29 121.1
C30 C29 H29 121.1
C31 C30 C29 122.36(14)
C31 C30 Cl1 119.36(12)
C29 C30 Cl1 118.27(12)
C30 C31 C32 119.99(13)
C30 C31 H31 120.0
C32 C31 H31 120.0
C33 C32 C31 117.94(14)
C33 C32 H32 121.0
C31 C32 H32 121.0
C32 C33 C28 121.97(13)
C32 C33 N1 128.17(13)
C28 C33 N1 109.85(11)
O3 C34 N1 124.53(13)
O3 C34 C27 127.31(12)
N1 C34 C27 108.06(11)
N1 C35 C36 114.96(13)
N1 C35 H35A 108.5
C36 C35 H35A 108.5
N1 C35 H35B 108.5
C36 C35 H35B 108.5
H35A C35 H35B 107.5
C37 C36 C41 118.74(16)
C37 C36 C35 122.50(14)
C41 C36 C35 118.69(16)
C36 C37 C38 120.30(18)
C36 C37 H37 119.8
C38 C37 H37 119.8
C39 C38 C37 120.6(2)
C39 C38 H38 119.7
C37 C38 H38 119.7
C38 C39 C40 119.76(19)
C38 C39 H39 120.1
C40 C39 H39 120.1
C39 C40 C41 120.5(2)
C39 C40 H40 119.8
C41 C40 H40 119.8
C36 C41 C40 120.1(2)
C36 C41 H41 119.9
C40 C41 H41 119.9
C43 C42 C27 116.73(11)
C43 C42 C12 113.37(10)
C27 C42 C12 107.12(10)
C43 C42 H42 106.3
C27 C42 H42 106.3
C12 C42 H42 106.3
O4 C43 C44 121.95(13)
O4 C43 C42 121.02(12)
C44 C43 C42 116.99(12)
C49 C44 C45 118.79(14)
C49 C44 C43 122.51(13)
C45 C44 C43 118.68(14)
C46 C45 C44 120.38(17)
C46 C45 H45 119.8
C44 C45 H45 119.8
C47 C46 C45 120.20(18)
C47 C46 H46 119.9
C45 C46 H46 119.9
C48 C47 C46 120.08(17)
C48 C47 H47 120.0
C46 C47 H47 120.0
C47 C48 C49 120.28(18)
C47 C48 H48 119.9
C49 C48 H48 119.9
C48 C49 C44 120.25(16)
C48 C49 H49 119.9
C44 C49 H49 119.9
C34 N1 C33 111.24(11)
C34 N1 C35 122.48(12)
C33 N1 C35 125.72(12)
C14 O2 H2 109.5

loop_
_geom_bond_atom_site_label_1
_geom_bond_atom_site_label_2
_geom_bond_distance
C1 O1 1.2164(19)
C1 C2 1.467(2)
C1 C12 1.554(2)
C2 C3 1.380(2)
C2 C11 1.400(2)
C3 C4 1.408(3)
C3 H3 0.9300
C4 C5 1.364(3)
C4 H4 0.9300
C5 C6 1.415(2)
C5 H5 0.9300
C6 C11 1.407(2)
C6 C7 1.412(3)
C7 C8 1.363(3)
C7 H7 0.9300
C8 C9 1.425(2)
C8 H8 0.9300
C9 C10 1.362(2)
C9 H9 0.9300
C10 C11 1.410(2)
C10 C12 1.524(2)
C12 C13 1.5593(19)
C12 C42 1.5771(19)
C13 C14 1.5288(19)
C13 H13A 0.9700
C13 H13B 0.9700
C14 O2 1.4244(16)
C14 C15 1.5213(19)
C14 C27 1.5781(19)
C15 C16 1.388(2)
C15 C20 1.391(2)
C16 C17 1.384(2)
C16 H16 0.9300
C17 C18 1.389(2)
C17 H17 0.9300
C18 C19 1.391(2)
C18 C21 1.486(2)
C19 C20 1.381(2)
C19 H19 0.9300
C20 H20 0.9300
C21 C26 1.383(2)
C21 C22 1.394(2)
C22 C23 1.382(3)
C22 H22 0.9300
C23 C24 1.372(3)
C23 H23 0.9300
C24 C25 1.375(3)
C24 H24 0.9300
C25 C26 1.389(3)
C25 H25 0.9300
C26 H26 0.9300
C27 C28 1.5069(18)
C27 C34 1.5428(19)
C27 C42 1.5455(18)
C28 C29 1.380(2)
C28 C33 1.394(2)
C29 C30 1.391(2)
C29 H29 0.9300
C30 C31 1.375(2)
C30 Cl1 1.7413(16)
C31 C32 1.389(2)
C31 H31 0.9300
C32 C33 1.383(2)
C32 H32 0.9300
C33 N1 1.3986(18)
C34 O3 1.2137(17)
C34 N1 1.3666(18)
C35 N1 1.4496(19)
C35 C36 1.507(2)
C35 H35A 0.9700
C35 H35B 0.9700
C36 C37 1.378(3)
C36 C41 1.385(2)
C37 C38 1.387(3)
C37 H37 0.9300
C38 C39 1.360(3)
C38 H38 0.9300
C39 C40 1.367(4)
C39 H39 0.9300
C40 C41 1.387(3)
C40 H40 0.9300
C41 H41 0.9300
C42 C43 1.516(2)
C42 H42 0.9800
C43 O4 1.2083(18)
C43 C44 1.4921(19)
C44 C49 1.387(2)
C44 C45 1.387(2)
C45 C46 1.378(3)
C45 H45 0.9300
C46 C47 1.373(3)
C46 H46 0.9300
C47 C48 1.366(3)
C47 H47 0.9300
C48 C49 1.383(2)
C48 H48 0.9300
C49 H49 0.9300
O2 H2 0.8200

loop_
_geom_torsion_atom_site_label_1
_geom_torsion_atom_site_label_2
_geom_torsion_atom_site_label_3
_geom_torsion_atom_site_label_4
_geom_torsion
O1 C1 C2 C3 1.5(3)
C12 C1 C2 C3 178.21(16)
O1 C1 C2 C11 -177.70(15)
C12 C1 C2 C11 -0.96(15)
C11 C2 C3 C4 2.4(2)
C1 C2 C3 C4 -176.69(16)
C2 C3 C4 C5 -1.6(3)
C3 C4 C5 C6 -1.5(3)
C4 C5 C6 C11 3.6(2)
C4 C5 C6 C7 -176.01(17)
C11 C6 C7 C8 -0.2(2)
C5 C6 C7 C8 179.45(17)
C6 C7 C8 C9 1.9(3)
C7 C8 C9 C10 -1.3(2)
C8 C9 C10 C11 -1.0(2)
C8 C9 C10 C12 178.97(14)
C3 C2 C11 C6 -0.1(2)
C1 C2 C11 C6 179.19(13)
C3 C2 C11 C10 178.97(14)
C1 C2 C11 C10 -1.74(17)
C7 C6 C11 C2 176.81(14)
C5 C6 C11 C2 -2.9(2)
C7 C6 C11 C10 -2.2(2)
C5 C6 C11 C10 178.15(14)
C9 C10 C11 C2 -176.27(13)
C12 C10 C11 C2 3.75(16)
C9 C10 C11 C6 2.8(2)
C12 C10 C11 C6 -177.19(13)
C9 C10 C12 C1 176.09(15)
C11 C10 C12 C1 -3.93(14)
C9 C10 C12 C13 -66.8(2)
C11 C10 C12 C13 113.22(13)
C9 C10 C12 C42 54.0(2)
C11 C10 C12 C42 -126.06(12)
O1 C1 C12 C10 179.89(13)
C2 C1 C12 C10 2.97(14)
O1 C1 C12 C13 59.23(17)
C2 C1 C12 C13 -117.69(12)
O1 C1 C12 C42 -53.94(18)
C2 C1 C12 C42 129.14(12)
C10 C12 C13 C14 145.88(11)
C1 C12 C13 C14 -100.67(13)
C42 C12 C13 C14 17.61(13)
C12 C13 C14 O2 74.70(13)
C12 C13 C14 C15 -164.19(11)
C12 C13 C14 C27 -39.29(13)
O2 C14 C15 C16 151.29(14)
C13 C14 C15 C16 27.90(19)
C27 C14 C15 C16 -89.74(16)
O2 C14 C15 C20 -26.79(17)
C13 C14 C15 C20 -150.18(13)
C27 C14 C15 C20 92.18(16)
C20 C15 C16 C17 2.4(2)
C14 C15 C16 C17 -175.75(15)
C15 C16 C17 C18 0.1(3)
C16 C17 C18 C19 -2.7(3)
C16 C17 C18 C21 176.04(16)
C17 C18 C19 C20 2.9(2)
C21 C18 C19 C20 -175.81(15)
C18 C19 C20 C15 -0.5(2)
C16 C15 C20 C19 -2.2(2)
C14 C15 C20 C19 176.02(14)
C17 C18 C21 C26 140.67(18)
C19 C18 C21 C26 -40.7(2)
C17 C18 C21 C22 -40.6(2)
C19 C18 C21 C22 138.08(18)
C26 C21 C22 C23 -0.3(3)
C18 C21 C22 C23 -179.06(17)
C21 C22 C23 C24 0.6(3)
C22 C23 C24 C25 -0.3(4)
C23 C24 C25 C26 -0.4(4)
C22 C21 C26 C25 -0.4(3)
C18 C21 C26 C25 178.39(18)
C24 C25 C26 C21 0.7(3)
O2 C14 C27 C28 52.33(14)
C15 C14 C27 C28 -66.27(15)
C13 C14 C27 C28 168.93(11)
O2 C14 C27 C34 166.82(10)
C15 C14 C27 C34 48.22(14)
C13 C14 C27 C34 -76.57(12)
O2 C14 C27 C42 -71.73(12)
C15 C14 C27 C42 169.67(11)
C13 C14 C27 C42 44.88(12)
C34 C27 C28 C29 176.05(14)
C42 C27 C28 C29 51.42(19)
C14 C27 C28 C29 -64.79(18)
C34 C27 C28 C33 -2.19(13)
C42 C27 C28 C33 -126.82(12)
C14 C27 C28 C33 116.97(12)
C33 C28 C29 C30 0.5(2)
C27 C28 C29 C30 -177.55(13)
C28 C29 C30 C31 -0.1(2)
C28 C29 C30 Cl1 178.32(10)
C29 C30 C31 C32 -0.8(2)
Cl1 C30 C31 C32 -179.23(11)
C30 C31 C32 C33 1.3(2)
C31 C32 C33 C28 -0.9(2)
C31 C32 C33 N1 177.55(13)
C29 C28 C33 C32 0.0(2)
C27 C28 C33 C32 178.48(12)
C29 C28 C33 N1 -178.71(12)
C27 C28 C33 N1 -0.23(15)
C28 C27 C34 O3 -179.59(14)
C42 C27 C34 O3 -54.90(18)
C14 C27 C34 O3 57.71(17)
C28 C27 C34 N1 3.94(13)
C42 C27 C34 N1 128.63(12)
C14 C27 C34 N1 -118.76(12)
N1 C35 C36 C37 25.9(2)
N1 C35 C36 C41 -157.30(15)
C41 C36 C37 C38 0.3(3)
C35 C36 C37 C38 177.09(17)
C36 C37 C38 C39 0.0(3)
C37 C38 C39 C40 -0.6(3)
C38 C39 C40 C41 0.8(3)
C37 C36 C41 C40 -0.1(3)
C35 C36 C41 C40 -177.01(17)
C39 C40 C41 C36 -0.4(3)
C28 C27 C42 C43 72.69(15)
C34 C27 C42 C43 -44.88(16)
C14 C27 C42 C43 -163.00(11)
C28 C27 C42 C12 -159.02(11)
C34 C27 C42 C12 83.42(13)
C14 C27 C42 C12 -34.71(12)
C10 C12 C42 C43 15.65(16)
C1 C12 C42 C43 -101.83(13)
C13 C12 C42 C43 141.65(11)
C10 C12 C42 C27 -114.57(12)
C1 C12 C42 C27 127.95(12)
C13 C12 C42 C27 11.43(13)
C27 C42 C43 O4 9.68(19)
C12 C42 C43 O4 -115.53(15)
C27 C42 C43 C44 -172.50(11)
C12 C42 C43 C44 62.29(15)
O4 C43 C44 C49 -151.92(15)
C42 C43 C44 C49 30.27(19)
O4 C43 C44 C45 29.5(2)
C42 C43 C44 C45 -148.31(15)
C49 C44 C45 C46 -1.7(3)
C43 C44 C45 C46 176.94(18)
C44 C45 C46 C47 1.0(3)
C45 C46 C47 C48 0.5(4)
C46 C47 C48 C49 -1.3(3)
C47 C48 C49 C44 0.6(3)
C45 C44 C49 C48 0.9(2)
C43 C44 C49 C48 -177.67(15)
O3 C34 N1 C33 179.01(13)
C27 C34 N1 C33 -4.39(15)
O3 C34 N1 C35 7.1(2)
C27 C34 N1 C35 -176.25(12)
C32 C33 N1 C34 -175.61(13)
C28 C33 N1 C34 3.00(16)
C32 C33 N1 C35 -4.1(2)
C28 C33 N1 C35 174.55(13)
C36 C35 N1 C34 -117.54(15)
C36 C35 N1 C33 71.80(19)
